data_1505629
loop_
_publ_author_name
'Vacas, Tatiana'
'Alvarez, Eleuterio'
'Chiara, Jose Luis'

_publ_section_title
;
 Phthalimides as exceptionally efficient single electron transfer
 acceptors in reductive coupling reactions promoted by samarium diiodide.
;
_journal_issue 26
_journal_name_full 'Organic letters'
_journal_page_first 5445
_journal_page_last 5448
_journal_paper_doi 10.1021/ol7023357
_journal_volume 9
_journal_year 2007
_chemical_formula_moiety 'C19 H20 N2 O3'
_chemical_formula_sum 'C19 H20 N2 O3'
_chemical_formula_weight 324.37
_chemical_name_systematic
; 
 ? 
;
_space_group_IT_number 2
_symmetry_cell_setting triclinic
_symmetry_space_group_name_Hall '-P 1'
_symmetry_space_group_name_H-M 'P -1'
_atom_sites_solution_hydrogens geom
_atom_sites_solution_primary direct
_atom_sites_solution_secondary difmap
_audit_creation_method SHELXL-97
_cell_angle_alpha 80.669(2)
_cell_angle_beta 82.832(2)
_cell_angle_gamma 87.598(2)
_cell_formula_units_Z 4
_cell_length_a 9.5421(7)
_cell_length_b 11.3451(8)
_cell_length_c 15.2978(11)
_cell_measurement_reflns_used 3435
_cell_measurement_temperature 100(2)
_cell_measurement_theta_max 27.76
_cell_measurement_theta_min 2.84
_cell_volume 1621.0(2)
_computing_cell_refinement 'SAINT+ v. 6.04 (Bruker-AXS, 2001)'
_computing_data_collection 'SMART v. 5.625 (Bruker-AXS, 2001)'
_computing_data_reduction 'SAINT+ v. 6.04 (Bruker-AXS, 2001)'
_computing_molecular_graphics 'xp program, SHELXTL v. 6.10, BRUKER, 2000'
_computing_publication_material 'XCIF program, SHELXTL v.6.10, Bruker, 2000'
_computing_structure_refinement 'SHELXL-97 (Sheldrick, 1997)'
_computing_structure_solution 'SHELXS-97 (Sheldrick, 1990)'
_diffrn_ambient_temperature 100(2)
_diffrn_detector_area_resol_mean 8.26
_diffrn_measured_fraction_theta_full 0.985
_diffrn_measured_fraction_theta_max 0.985
_diffrn_measurement_device_type 'Bruker Smart APEX CCD system'
_diffrn_measurement_method 'phi and omega scans with narrow frames'
_diffrn_radiation_monochromator graphite
_diffrn_radiation_source 'fine-focus sealed tube'
_diffrn_radiation_type MoK\a
_diffrn_radiation_wavelength 0.71073
_diffrn_reflns_av_R_equivalents 0.0262
_diffrn_reflns_av_sigmaI/netI 0.0498
_diffrn_reflns_limit_h_max 11
_diffrn_reflns_limit_h_min -11
_diffrn_reflns_limit_k_max 14
_diffrn_reflns_limit_k_min -14
_diffrn_reflns_limit_l_max 20
_diffrn_reflns_limit_l_min -20
_diffrn_reflns_number 14641
_diffrn_reflns_theta_full 27.93
_diffrn_reflns_theta_max 27.93
_diffrn_reflns_theta_min 1.82
_diffrn_standards_decay_% 'no decay'
_exptl_absorpt_coefficient_mu 0.091
_exptl_absorpt_correction_T_max 0.9892
_exptl_absorpt_correction_T_min 0.9812
_exptl_absorpt_correction_type multi-scan
_exptl_absorpt_process_details
; 
 SADABS v. 2.03: Area-Detector Absorption Correction.
 (1997-2001) Bruker-AXS within SAINT+ package, v. 6.04
;
_exptl_crystal_colour colourless
_exptl_crystal_density_diffrn 1.329
_exptl_crystal_density_method 'not measured'
_exptl_crystal_description prism
_exptl_crystal_F_000 688
_exptl_crystal_size_max 0.21
_exptl_crystal_size_mid 0.18
_exptl_crystal_size_min 0.12
_refine_diff_density_max 0.282
_refine_diff_density_min -0.219
_refine_diff_density_rms 0.048
_refine_ls_extinction_method none
_refine_ls_goodness_of_fit_ref 1.027
_refine_ls_hydrogen_treatment mixed
_refine_ls_matrix_type full
_refine_ls_number_parameters 449
_refine_ls_number_reflns 7248
_refine_ls_number_restraints 0
_refine_ls_restrained_S_all 1.027
_refine_ls_R_factor_all 0.0717
_refine_ls_R_factor_gt 0.0441
_refine_ls_shift/su_max 0.001
_refine_ls_shift/su_mean 0.000
_refine_ls_structure_factor_coef Fsqd
_refine_ls_weighting_details 'calc w=1/[\s^2^(Fo^2^)+(0.0448P)^2^+0.2943P] where P=(Fo^2^+2Fc^2^)/3'
_refine_ls_weighting_scheme calc
_refine_ls_wR_factor_gt 0.0950
_refine_ls_wR_factor_ref 0.1069
_reflns_number_gt 5157
_reflns_number_total 7248
_reflns_threshold_expression >2sigma(I)
_cod_data_source_file ol7023357-file003.cif
_cod_data_source_block 4c
_cod_depositor_comments
;
The following automatic conversions were performed:

'_symmetry_cell_setting' value 'Triclinic' changed to 'triclinic'
according to /home/saulius/struct/CIF-dictionaries/cif_core.dic
dictionary named 'cif_core.dic' version 2.4.1 from 2010-06-29.

Automatic conversion script
Id: cif_fix_values 1715 2011-07-08 13:25:40Z adriana 
;
_cod_original_sg_symbol_H-M P-1
_cod_database_code 1505629

loop_
_symmetry_equiv_pos_as_xyz
'x, y, z'
'-x, -y, -z'

loop_
_atom_site_label
_atom_site_type_symbol
_atom_site_fract_x
_atom_site_fract_y
_atom_site_fract_z
_atom_site_U_iso_or_equiv
_atom_site_adp_type
_atom_site_occupancy
_atom_site_symmetry_multiplicity
_atom_site_calc_flag
_atom_site_refinement_flags
O1A O 0.23145(11) 0.43044(9) 0.03783(7) 0.0191(2) Uani 1 1 d .
O2A O 0.06596(13) 0.05277(9) 0.07000(8) 0.0208(3) Uani 1 1 d .
O3A O -0.03449(11) -0.02718(9) 0.26436(7) 0.0193(2) Uani 1 1 d .
N1A N -0.13170(14) 0.04980(11) 0.21310(9) 0.0189(3) Uani 1 1 d .
N4A N 0.09554(14) 0.26316(11) 0.06025(9) 0.0171(3) Uani 1 1 d .
C1A C -0.05841(17) 0.16052(13) 0.17696(11) 0.0177(3) Uani 1 1 d .
C2A C -0.14609(18) 0.23337(14) 0.10784(11) 0.0227(4) Uani 1 1 d .
H2A1 H -0.1886 0.1797 0.0739 0.027 Uiso 1 1 d R
H2A2 H -0.2228 0.2793 0.1379 0.027 Uiso 1 1 d R
C3A C -0.04280(17) 0.31828(15) 0.04537(12) 0.0240(4) Uani 1 1 d .
H3A1 H -0.0598 0.3228 -0.0176 0.029 Uiso 1 1 d R
H3A2 H -0.0509 0.3996 0.0614 0.029 Uiso 1 1 d R
C5A C 0.08535(17) 0.14531(13) 0.11782(10) 0.0163(3) Uani 1 1 d .
C6A C 0.22433(16) 0.13701(13) 0.15680(10) 0.0163(3) Uani 1 1 d .
C7A C 0.29830(17) 0.24177(13) 0.12696(10) 0.0158(3) Uani 1 1 d .
C8A C 0.21027(17) 0.32467(13) 0.06984(10) 0.0163(3) Uani 1 1 d .
C9A C 0.28347(17) 0.04363(13) 0.21137(11) 0.0189(3) Uani 1 1 d .
H9A H 0.2342 -0.0285 0.2323 0.023 Uiso 1 1 d R
C10A C 0.41688(17) 0.05874(14) 0.23446(11) 0.0202(4) Uani 1 1 d .
H10A H 0.4594 -0.0045 0.2716 0.024 Uiso 1 1 d R
C11A C 0.48980(18) 0.16411(14) 0.20463(11) 0.0203(4) Uani 1 1 d .
H11A H 0.5809 0.1717 0.2218 0.024 Uiso 1 1 d R
C12A C 0.43120(17) 0.25815(13) 0.15015(10) 0.0180(3) Uani 1 1 d .
H12A H 0.4799 0.3306 0.1297 0.022 Uiso 1 1 d R
C13A C -0.04027(18) 0.22891(14) 0.25243(11) 0.0220(4) Uani 1 1 d .
H13A H -0.1329 0.2430 0.2851 0.033 Uiso 1 1 d R
H13B H 0.0035 0.3057 0.2276 0.033 Uiso 1 1 d R
H13C H 0.0203 0.1821 0.2931 0.033 Uiso 1 1 d R
C14A C -0.10912(18) -0.07292(15) 0.34924(11) 0.0244(4) Uani 1 1 d .
H14A H -0.1835 -0.1276 0.3418 0.029 Uiso 1 1 d R
H14B H -0.1546 -0.0066 0.3780 0.029 Uiso 1 1 d R
C15A C -0.00418(18) -0.13885(14) 0.40566(11) 0.0218(4) Uani 1 1 d .
C16A C 0.10983(18) -0.08002(14) 0.42679(11) 0.0246(4) Uani 1 1 d .
H16A H 0.1208 0.0029 0.4054 0.029 Uiso 1 1 d R
C17A C 0.20654(19) -0.14071(15) 0.47827(12) 0.0263(4) Uani 1 1 d .
H17A H 0.2840 -0.0995 0.4916 0.032 Uiso 1 1 d R
C18A C 0.1916(2) -0.26162(15) 0.51084(11) 0.0264(4) Uani 1 1 d .
H18A H 0.2588 -0.3034 0.5460 0.032 Uiso 1 1 d R
C19A C 0.07863(19) -0.32039(15) 0.49183(11) 0.0264(4) Uani 1 1 d .
H19A H 0.0667 -0.4027 0.5150 0.032 Uiso 1 1 d R
C20A C -0.01827(19) -0.25975(15) 0.43881(11) 0.0240(4) Uani 1 1 d .
H20A H -0.0948 -0.3016 0.4251 0.029 Uiso 1 1 d R
O1B O 0.28470(12) 0.07771(9) 0.92892(8) 0.0207(3) Uani 1 1 d .
O2B O 0.48770(12) 0.43301(9) 0.92801(7) 0.0183(2) Uani 1 1 d .
O3B O 0.65120(12) 0.51672(9) 0.73898(7) 0.0194(3) Uani 1 1 d .
N1B N 0.71556(14) 0.43093(11) 0.80496(9) 0.0176(3) Uani 1 1 d .
N4B N 0.44247(14) 0.22772(11) 0.92330(8) 0.0162(3) Uani 1 1 d .
C1B C 0.62723(16) 0.32655(13) 0.82623(10) 0.0157(3) Uani 1 1 d .
C2B C 0.68945(17) 0.24101(14) 0.90148(11) 0.0196(3) Uani 1 1 d .
H2B1 H 0.7699 0.1938 0.8766 0.023 Uiso 1 1 d R
H2B2 H 0.7229 0.2865 0.9446 0.023 Uiso 1 1 d R
C3B C 0.56922(17) 0.15866(13) 0.94709(11) 0.0186(3) Uani 1 1 d .
H3B1 H 0.5755 0.0818 0.9240 0.022 Uiso 1 1 d R
H3B2 H 0.5704 0.1427 1.0126 0.022 Uiso 1 1 d R
C5B C 0.47428(17) 0.34775(12) 0.87237(10) 0.0153(3) Uani 1 1 d .
C6B C 0.34831(16) 0.37277(13) 0.82078(10) 0.0159(3) Uani 1 1 d .
C7B C 0.25772(17) 0.27710(13) 0.84273(11) 0.0177(3) Uani 1 1 d .
C8B C 0.32405(17) 0.18124(13) 0.90311(10) 0.0165(3) Uani 1 1 d .
C9B C 0.31217(18) 0.47406(13) 0.76356(11) 0.0199(4) Uani 1 1 d .
H9B H 0.3732 0.5401 0.7477 0.024 Uiso 1 1 d R
C10B C 0.18234(18) 0.47500(14) 0.73023(11) 0.0239(4) Uani 1 1 d .
H10B H 0.1555 0.5428 0.6902 0.029 Uiso 1 1 d R
C11B C 0.09145(19) 0.37962(15) 0.75386(12) 0.0260(4) Uani 1 1 d .
H11B H 0.0029 0.3840 0.7310 0.031 Uiso 1 1 d R
C12B C 0.12860(17) 0.27803(14) 0.81052(11) 0.0221(4) Uani 1 1 d .
H12B H 0.0678 0.2118 0.8265 0.027 Uiso 1 1 d R
C13B C 0.62405(17) 0.26912(13) 0.74296(10) 0.0186(3) Uani 1 1 d .
H13D H 0.5855 0.3268 0.6966 0.028 Uiso 1 1 d R
H13E H 0.5644 0.1987 0.7576 0.028 Uiso 1 1 d R
H13F H 0.7202 0.2450 0.7211 0.028 Uiso 1 1 d R
C14B C 0.76046(19) 0.55278(17) 0.66806(12) 0.0288(4) Uani 1 1 d .
H14C H 0.8060 0.4819 0.6454 0.035 Uiso 1 1 d R
H14D H 0.8333 0.5967 0.6896 0.035 Uiso 1 1 d R
C15B C 0.69393(17) 0.63193(14) 0.59515(11) 0.0204(4) Uani 1 1 d .
C16B C 0.67247(19) 0.75292(15) 0.59689(12) 0.0292(4) Uani 1 1 d .
H16B H 0.6998 0.7870 0.6448 0.035 Uiso 1 1 d R
C17B C 0.6112(2) 0.82451(16) 0.52886(15) 0.0375(5) Uani 1 1 d .
H17B H 0.5953 0.9073 0.5307 0.045 Uiso 1 1 d R
C18B C 0.5734(2) 0.77547(18) 0.45821(13) 0.0364(5) Uani 1 1 d .
H18B H 0.5326 0.8247 0.4112 0.044 Uiso 1 1 d R
C19B C 0.59490(19) 0.65526(18) 0.45634(13) 0.0331(4) Uani 1 1 d .
H19B H 0.5694 0.6213 0.4079 0.040 Uiso 1 1 d R
C20B C 0.65363(18) 0.58405(15) 0.52505(12) 0.0259(4) Uani 1 1 d .
H20B H 0.6664 0.5008 0.5241 0.031 Uiso 1 1 d R
H1NA H -0.1397(19) 0.0104(15) 0.1659(12) 0.024(5) Uiso 1 1 d .
H1NB H 0.7038(17) 0.4677(14) 0.8534(11) 0.015(4) Uiso 1 1 d .
H2OA H 0.137(2) 0.0564(17) 0.0253(14) 0.038(6) Uiso 1 1 d .
H2OB H 0.405(2) 0.4382(18) 0.9622(15) 0.046(6) Uiso 1 1 d .

loop_
_atom_site_aniso_label
_atom_site_aniso_U_11
_atom_site_aniso_U_22
_atom_site_aniso_U_33
_atom_site_aniso_U_23
_atom_site_aniso_U_13
_atom_site_aniso_U_12
O1A 0.0184(6) 0.0160(5) 0.0218(6) -0.0001(4) -0.0017(5) -0.0026(4)
O2A 0.0235(7) 0.0215(6) 0.0185(6) -0.0067(5) 0.0013(5) -0.0089(5)
O3A 0.0176(6) 0.0216(5) 0.0168(6) 0.0018(4) -0.0003(5) -0.0016(5)
N1A 0.0181(7) 0.0194(6) 0.0187(7) 0.0007(6) -0.0039(6) -0.0025(6)
N4A 0.0156(7) 0.0179(6) 0.0176(7) 0.0003(5) -0.0040(6) -0.0034(5)
C1A 0.0155(8) 0.0180(7) 0.0187(8) -0.0002(6) -0.0017(7) -0.0028(6)
C2A 0.0168(9) 0.0248(8) 0.0250(9) 0.0028(7) -0.0039(7) -0.0031(7)
C3A 0.0175(9) 0.0262(8) 0.0266(9) 0.0049(7) -0.0074(7) -0.0033(7)
C5A 0.0183(9) 0.0152(7) 0.0154(8) -0.0020(6) -0.0022(6) -0.0033(6)
C6A 0.0157(8) 0.0183(7) 0.0151(8) -0.0052(6) 0.0006(6) -0.0003(6)
C7A 0.0166(8) 0.0164(7) 0.0143(8) -0.0030(6) -0.0009(6) -0.0001(6)
C8A 0.0150(8) 0.0189(7) 0.0144(8) -0.0033(6) 0.0013(6) -0.0012(6)
C9A 0.0200(9) 0.0154(7) 0.0207(8) -0.0029(6) -0.0001(7) -0.0005(6)
C10A 0.0211(9) 0.0192(7) 0.0194(8) -0.0010(6) -0.0030(7) 0.0043(7)
C11A 0.0162(9) 0.0251(8) 0.0202(8) -0.0045(7) -0.0028(7) -0.0016(7)
C12A 0.0177(9) 0.0196(7) 0.0169(8) -0.0027(6) -0.0014(7) -0.0038(6)
C13A 0.0208(9) 0.0207(8) 0.0244(9) -0.0058(7) 0.0011(7) -0.0009(7)
C14A 0.0214(9) 0.0297(9) 0.0191(8) 0.0016(7) 0.0028(7) -0.0024(7)
C15A 0.0203(9) 0.0276(8) 0.0158(8) -0.0024(7) 0.0028(7) -0.0013(7)
C16A 0.0270(10) 0.0215(8) 0.0239(9) -0.0029(7) 0.0017(8) -0.0021(7)
C17A 0.0250(10) 0.0298(9) 0.0257(9) -0.0089(7) -0.0032(8) -0.0025(8)
C18A 0.0278(10) 0.0304(9) 0.0202(9) -0.0029(7) -0.0020(8) 0.0027(8)
C19A 0.0312(10) 0.0238(8) 0.0221(9) 0.0007(7) -0.0009(8) -0.0015(8)
C20A 0.0231(9) 0.0270(8) 0.0208(9) -0.0027(7) 0.0014(7) -0.0056(7)
O1B 0.0211(6) 0.0157(5) 0.0245(6) -0.0027(5) 0.0009(5) -0.0036(5)
O2B 0.0184(6) 0.0197(5) 0.0175(6) -0.0056(4) -0.0006(5) -0.0043(5)
O3B 0.0195(6) 0.0190(5) 0.0172(6) 0.0029(4) 0.0000(5) -0.0010(5)
N1B 0.0180(7) 0.0191(6) 0.0154(7) -0.0003(5) -0.0040(6) -0.0008(5)
N4B 0.0167(7) 0.0161(6) 0.0154(7) 0.0005(5) -0.0040(5) -0.0011(5)
C1B 0.0133(8) 0.0177(7) 0.0163(8) -0.0013(6) -0.0035(6) -0.0006(6)
C2B 0.0164(9) 0.0238(8) 0.0181(8) 0.0006(6) -0.0054(7) -0.0002(7)
C3B 0.0181(9) 0.0204(7) 0.0160(8) 0.0019(6) -0.0049(7) 0.0033(7)
C5B 0.0189(9) 0.0127(6) 0.0139(8) 0.0001(6) -0.0026(6) -0.0023(6)
C6B 0.0155(8) 0.0182(7) 0.0142(8) -0.0045(6) -0.0010(6) 0.0011(6)
C7B 0.0169(9) 0.0184(7) 0.0187(8) -0.0053(6) -0.0032(7) 0.0017(6)
C8B 0.0153(8) 0.0179(7) 0.0163(8) -0.0047(6) 0.0005(6) -0.0017(6)
C9B 0.0209(9) 0.0179(7) 0.0208(8) -0.0029(6) -0.0031(7) 0.0023(7)
C10B 0.0256(10) 0.0231(8) 0.0239(9) -0.0042(7) -0.0089(7) 0.0101(7)
C11B 0.0187(9) 0.0318(9) 0.0313(10) -0.0109(8) -0.0121(8) 0.0066(7)
C12B 0.0164(9) 0.0228(8) 0.0294(9) -0.0088(7) -0.0064(7) 0.0014(7)
C13B 0.0197(9) 0.0185(7) 0.0174(8) -0.0025(6) -0.0025(7) 0.0025(6)
C14B 0.0211(10) 0.0400(10) 0.0216(9) 0.0063(8) -0.0005(8) -0.0071(8)
C15B 0.0158(9) 0.0264(8) 0.0171(8) 0.0017(6) 0.0010(7) -0.0059(7)
C16B 0.0274(10) 0.0316(9) 0.0292(10) -0.0107(8) 0.0037(8) -0.0053(8)
C17B 0.0308(11) 0.0210(8) 0.0551(14) 0.0021(9) 0.0057(10) 0.0012(8)
C18B 0.0208(10) 0.0461(11) 0.0336(11) 0.0157(9) -0.0001(8) 0.0041(9)
C19B 0.0234(10) 0.0512(12) 0.0261(10) -0.0080(9) -0.0074(8) 0.0024(9)
C20B 0.0224(10) 0.0252(8) 0.0312(10) -0.0052(7) -0.0063(8) -0.0019(7)

loop_
_atom_type_symbol
_atom_type_description
_atom_type_scat_dispersion_real
_atom_type_scat_dispersion_imag
_atom_type_scat_source
C C 0.0033 0.0016 'International Tables Vol C Tables 4.2.6.8 and 6.1.1.4'
H H 0.0000 0.0000 'International Tables Vol C Tables 4.2.6.8 and 6.1.1.4'
N N 0.0061 0.0033 'International Tables Vol C Tables 4.2.6.8 and 6.1.1.4'
O O 0.0106 0.0060 'International Tables Vol C Tables 4.2.6.8 and 6.1.1.4'

loop_
_geom_angle_atom_site_label_1
_geom_angle_atom_site_label_2
_geom_angle_atom_site_label_3
_geom_angle
C5A O2A H2OA 107.0(13)
C14A O3A N1A 108.08(11)
C1A N1A O3A 106.84(12)
C1A N1A H1NA 107.2(11)
O3A N1A H1NA 103.2(11)
C8A N4A C3A 124.21(13)
C8A N4A C5A 113.14(13)
C3A N4A C5A 112.87(13)
N1A C1A C13A 109.58(13)
N1A C1A C2A 107.97(13)
C13A C1A C2A 111.67(13)
N1A C1A C5A 115.09(12)
C13A C1A C5A 111.30(13)
C2A C1A C5A 100.94(12)
C3A C2A C1A 106.14(13)
C3A C2A H2A1 110.5
C1A C2A H2A1 110.5
C3A C2A H2A2 110.5
C1A C2A H2A2 110.5
H2A1 C2A H2A2 108.7
N4A C3A C2A 103.15(12)
N4A C3A H3A1 111.1
C2A C3A H3A1 111.1
N4A C3A H3A2 111.1
C2A C3A H3A2 111.2
H3A1 C3A H3A2 109.1
O2A C5A N4A 112.38(12)
O2A C5A C6A 114.03(12)
N4A C5A C6A 101.45(12)
O2A C5A C1A 105.85(12)
N4A C5A C1A 101.03(11)
C6A C5A C1A 121.28(13)
C9A C6A C7A 120.05(15)
C9A C6A C5A 130.07(14)
C7A C6A C5A 109.84(13)
C12A C7A C6A 122.53(15)
C12A C7A C8A 129.34(14)
C6A C7A C8A 108.13(14)
O1A C8A N4A 124.81(15)
O1A C8A C7A 128.32(15)
N4A C8A C7A 106.84(13)
C6A C9A C10A 117.90(15)
C6A C9A H9A 121.0
C10A C9A H9A 121.1
C9A C10A C11A 121.64(15)
C9A C10A H10A 119.2
C11A C10A H10A 119.2
C12A C11A C10A 120.83(15)
C12A C11A H11A 119.6
C10A C11A H11A 119.6
C7A C12A C11A 117.05(14)
C7A C12A H12A 121.5
C11A C12A H12A 121.5
C1A C13A H13A 109.5
C1A C13A H13B 109.5
H13A C13A H13B 109.5
C1A C13A H13C 109.5
H13A C13A H13C 109.5
H13B C13A H13C 109.5
O3A C14A C15A 107.69(13)
O3A C14A H14A 110.2
C15A C14A H14A 110.2
O3A C14A H14B 110.2
C15A C14A H14B 110.2
H14A C14A H14B 108.5
C20A C15A C16A 118.22(16)
C20A C15A C14A 120.93(16)
C16A C15A C14A 120.85(15)
C17A C16A C15A 120.84(16)
C17A C16A H16A 119.6
C15A C16A H16A 119.6
C16A C17A C18A 120.44(17)
C16A C17A H17A 119.8
C18A C17A H17A 119.8
C19A C18A C17A 119.43(17)
C19A C18A H18A 120.3
C17A C18A H18A 120.3
C18A C19A C20A 120.30(16)
C18A C19A H19A 119.8
C20A C19A H19A 119.9
C15A C20A C19A 120.77(17)
C15A C20A H20A 119.6
C19A C20A H20A 119.6
C5B O2B H2OB 107.8(14)
C14B O3B N1B 106.69(11)
C1B N1B O3B 107.60(11)
C1B N1B H1NB 106.5(10)
O3B N1B H1NB 102.4(10)
C8B N4B C3B 125.19(12)
C8B N4B C5B 113.36(13)
C3B N4B C5B 113.07(12)
N1B C1B C13B 109.79(13)
N1B C1B C2B 107.10(13)
C13B C1B C2B 112.14(12)
N1B C1B C5B 115.59(11)
C13B C1B C5B 111.26(13)
C2B C1B C5B 100.63(12)
C3B C2B C1B 106.06(13)
C3B C2B H2B1 110.5
C1B C2B H2B1 110.5
C3B C2B H2B2 110.5
C1B C2B H2B2 110.5
H2B1 C2B H2B2 108.7
N4B C3B C2B 102.90(12)
N4B C3B H3B1 111.2
C2B C3B H3B1 111.2
N4B C3B H3B2 111.2
C2B C3B H3B2 111.2
H3B1 C3B H3B2 109.1
O2B C5B N4B 112.55(12)
O2B C5B C6B 112.77(12)
N4B C5B C6B 101.58(12)
O2B C5B C1B 105.48(12)
N4B C5B C1B 101.24(11)
C6B C5B C1B 122.60(13)
C9B C6B C7B 120.36(15)
C9B C6B C5B 130.03(14)
C7B C6B C5B 109.48(13)
C12B C7B C6B 122.58(15)
C12B C7B C8B 128.74(15)
C6B C7B C8B 108.68(14)
O1B C8B N4B 125.35(15)
O1B C8B C7B 128.20(15)
N4B C8B C7B 106.42(13)
C6B C9B C10B 117.27(15)
C6B C9B H9B 121.4
C10B C9B H9B 121.4
C11B C10B C9B 121.87(15)
C11B C10B H10B 119.1
C9B C10B H10B 119.1
C12B C11B C10B 120.65(16)
C12B C11B H11B 119.7
C10B C11B H11B 119.7
C7B C12B C11B 117.25(16)
C7B C12B H12B 121.4
C11B C12B H12B 121.4
C1B C13B H13D 109.5
C1B C13B H13E 109.5
H13D C13B H13E 109.5
C1B C13B H13F 109.5
H13D C13B H13F 109.5
H13E C13B H13F 109.5
O3B C14B C15B 107.71(14)
O3B C14B H14C 110.1
C15B C14B H14C 110.1
O3B C14B H14D 110.2
C15B C14B H14D 110.2
H14C C14B H14D 108.5
C20B C15B C16B 119.09(17)
C20B C15B C14B 119.90(15)
C16B C15B C14B 121.00(16)
C15B C16B C17B 120.13(17)
C15B C16B H16B 119.9
C17B C16B H16B 119.9
C18B C17B C16B 120.09(17)
C18B C17B H17B 120.0
C16B C17B H17B 120.0
C19B C18B C17B 119.81(18)
C19B C18B H18B 120.1
C17B C18B H18B 120.1
C18B C19B C20B 119.83(18)
C18B C19B H19B 120.1
C20B C19B H19B 120.1
C15B C20B C19B 121.02(16)
C15B C20B H20B 119.5
C19B C20B H20B 119.5

loop_
_geom_bond_atom_site_label_1
_geom_bond_atom_site_label_2
_geom_bond_distance
O1A C8A 1.2352(17)
O2A C5A 1.4039(17)
O2A H2OA 0.89(2)
O3A C14A 1.4298(19)
O3A N1A 1.4592(17)
N1A C1A 1.4576(19)
N1A H1NA 0.921(18)
N4A C8A 1.358(2)
N4A C3A 1.465(2)
N4A C5A 1.4766(19)
C1A C13A 1.522(2)
C1A C2A 1.543(2)
C1A C5A 1.566(2)
C2A C3A 1.536(2)
C2A H2A1 0.9900
C2A H2A2 0.9900
C3A H3A1 0.9900
C3A H3A2 0.9900
C5A C6A 1.514(2)
C6A C9A 1.385(2)
C6A C7A 1.390(2)
C7A C12A 1.386(2)
C7A C8A 1.485(2)
C9A C10A 1.387(2)
C9A H9A 0.9500
C10A C11A 1.391(2)
C10A H10A 0.9500
C11A C12A 1.387(2)
C11A H11A 0.9500
C12A H12A 0.9500
C13A H13A 0.9800
C13A H13B 0.9800
C13A H13C 0.9800
C14A C15A 1.500(2)
C14A H14A 0.9900
C14A H14B 0.9900
C15A C20A 1.389(2)
C15A C16A 1.397(2)
C16A C17A 1.378(2)
C16A H16A 0.9500
C17A C18A 1.388(2)
C17A H17A 0.9500
C18A C19A 1.376(3)
C18A H18A 0.9500
C19A C20A 1.392(2)
C19A H19A 0.9500
C20A H20A 0.9500
O1B C8B 1.2353(18)
O2B C5B 1.4076(17)
O2B H2OB 0.90(2)
O3B C14B 1.4286(19)
O3B N1B 1.4592(17)
N1B C1B 1.4522(19)
N1B H1NB 0.900(17)
N4B C8B 1.357(2)
N4B C3B 1.465(2)
N4B C5B 1.4783(18)
C1B C13B 1.526(2)
C1B C2B 1.543(2)
C1B C5B 1.567(2)
C2B C3B 1.534(2)
C2B H2B1 0.9900
C2B H2B2 0.9900
C3B H3B1 0.9900
C3B H3B2 0.9900
C5B C6B 1.511(2)
C6B C9B 1.386(2)
C6B C7B 1.388(2)
C7B C12B 1.382(2)
C7B C8B 1.483(2)
C9B C10B 1.396(2)
C9B H9B 0.9500
C10B C11B 1.388(2)
C10B H10B 0.9500
C11B C12B 1.387(2)
C11B H11B 0.9500
C12B H12B 0.9500
C13B H13D 0.9800
C13B H13E 0.9800
C13B H13F 0.9800
C14B C15B 1.502(2)
C14B H14C 0.9900
C14B H14D 0.9900
C15B C20B 1.379(2)
C15B C16B 1.383(2)
C16B C17B 1.386(3)
C16B H16B 0.9500
C17B C18B 1.385(3)
C17B H17B 0.9500
C18B C19B 1.375(3)
C18B H18B 0.9500
C19B C20B 1.380(3)
C19B H19B 0.9500
C20B H20B 0.9500

loop_
_geom_hbond_atom_site_label_D
_geom_hbond_atom_site_label_H
_geom_hbond_atom_site_label_A
_geom_hbond_distance_DH
_geom_hbond_distance_HA
_geom_hbond_distance_DA
_geom_hbond_angle_DHA
_geom_hbond_site_symmetry_A
N1A H1NA O1B 0.921(18) 2.471(19) 3.3064(18) 150.9(15) 2_556
N1B H1NB O2B 0.900(17) 2.246(16) 2.6944(17) 110.3(13) .
N1B H1NB O1A 0.900(17) 2.330(17) 3.1796(17) 157.3(14) 2_666
O2A H2OA O1B 0.89(2) 1.90(2) 2.7968(16) 175.4(18) 1_554
O2B H2OB O1A 0.90(2) 1.90(2) 2.7870(16) 174(2) 1_556

loop_
_geom_torsion_atom_site_label_1
_geom_torsion_atom_site_label_2
_geom_torsion_atom_site_label_3
_geom_torsion_atom_site_label_4
_geom_torsion
C14A O3A N1A C1A 131.63(13)
O3A N1A C1A C13A -69.13(15)
O3A N1A C1A C2A 169.04(11)
O3A N1A C1A C5A 57.19(16)
N1A C1A C2A C3A -157.05(13)
C13A C1A C2A C3A 82.42(16)
C5A C1A C2A C3A -35.93(15)
C8A N4A C3A C2A -136.56(15)
C5A N4A C3A C2A 6.80(17)
C1A C2A C3A N4A 19.09(16)
C8A N4A C5A O2A -129.08(14)
C3A N4A C5A O2A 83.38(16)
C8A N4A C5A C6A -6.89(15)
C3A N4A C5A C6A -154.42(13)
C8A N4A C5A C1A 118.51(13)
C3A N4A C5A C1A -29.03(16)
N1A C1A C5A O2A 36.82(17)
C13A C1A C5A O2A 162.25(13)
C2A C1A C5A O2A -79.12(14)
N1A C1A C5A N4A 154.12(13)
C13A C1A C5A N4A -80.45(15)
C2A C1A C5A N4A 38.17(14)
N1A C1A C5A C6A -95.08(17)
C13A C1A C5A C6A 30.35(19)
C2A C1A C5A C6A 148.98(14)
O2A C5A C6A C9A -53.8(2)
N4A C5A C6A C9A -174.82(14)
C1A C5A C6A C9A 74.6(2)
O2A C5A C6A C7A 123.77(13)
N4A C5A C6A C7A 2.73(15)
C1A C5A C6A C7A -107.85(15)
C9A C6A C7A C12A -0.4(2)
C5A C6A C7A C12A -178.28(13)
C9A C6A C7A C8A 179.62(13)
C5A C6A C7A C8A 1.78(16)
C3A N4A C8A O1A -26.9(2)
C5A N4A C8A O1A -170.15(14)
C3A N4A C8A C7A 151.47(14)
C5A N4A C8A C7A 8.19(16)
C12A C7A C8A O1A -7.7(3)
C6A C7A C8A O1A 172.21(14)
C12A C7A C8A N4A 174.02(15)
C6A C7A C8A N4A -6.05(16)
C7A C6A C9A C10A 0.0(2)
C5A C6A C9A C10A 177.31(14)
C6A C9A C10A C11A 0.4(2)
C9A C10A C11A C12A -0.2(2)
C6A C7A C12A C11A 0.6(2)
C8A C7A C12A C11A -179.49(14)
C10A C11A C12A C7A -0.3(2)
N1A O3A C14A C15A -172.82(12)
O3A C14A C15A C20A -119.59(16)
O3A C14A C15A C16A 60.86(19)
C20A C15A C16A C17A 0.7(2)
C14A C15A C16A C17A -179.70(15)
C15A C16A C17A C18A -0.6(2)
C16A C17A C18A C19A -0.5(2)
C17A C18A C19A C20A 1.3(2)
C16A C15A C20A C19A 0.1(2)
C14A C15A C20A C19A -179.42(15)
C18A C19A C20A C15A -1.2(2)
C14B O3B N1B C1B -129.93(13)
O3B N1B C1B C13B 62.55(14)
O3B N1B C1B C2B -175.47(11)
O3B N1B C1B C5B -64.29(16)
N1B C1B C2B C3B 158.62(12)
C13B C1B C2B C3B -80.88(15)
C5B C1B C2B C3B 37.45(14)
C8B N4B C3B C2B 142.10(14)
C5B N4B C3B C2B -3.76(16)
C1B C2B C3B N4B -21.82(15)
C8B N4B C5B O2B 124.72(13)
C3B N4B C5B O2B -85.25(15)
C8B N4B C5B C6B 3.86(15)
C3B N4B C5B C6B 153.89(12)
C8B N4B C5B C1B -123.11(13)
C3B N4B C5B C1B 26.91(15)
N1B C1B C5B O2B -35.33(17)
C13B C1B C5B O2B -161.42(12)
C2B C1B C5B O2B 79.60(13)
N1B C1B C5B N4B -152.77(12)
C13B C1B C5B N4B 81.13(14)
C2B C1B C5B N4B -37.84(14)
N1B C1B C5B C6B 95.50(16)
C13B C1B C5B C6B -30.59(18)
C2B C1B C5B C6B -149.56(13)
O2B C5B C6B C9B 56.0(2)
N4B C5B C6B C9B 176.69(14)
C1B C5B C6B C9B -71.8(2)
O2B C5B C6B C7B -119.93(13)
N4B C5B C6B C7B 0.78(15)
C1B C5B C6B C7B 112.32(15)
C9B C6B C7B C12B -0.9(2)
C5B C6B C7B C12B 175.47(14)
C9B C6B C7B C8B 178.97(13)
C5B C6B C7B C8B -4.66(16)
C3B N4B C8B O1B 25.5(2)
C5B N4B C8B O1B 171.27(13)
C3B N4B C8B C7B -152.47(13)
C5B N4B C8B C7B -6.69(16)
C12B C7B C8B O1B 8.9(3)
C6B C7B C8B O1B -170.91(15)
C12B C7B C8B N4B -173.17(15)
C6B C7B C8B N4B 6.98(16)
C7B C6B C9B C10B 0.3(2)
C5B C6B C9B C10B -175.22(14)
C6B C9B C10B C11B 0.8(2)
C9B C10B C11B C12B -1.4(2)
C6B C7B C12B C11B 0.3(2)
C8B C7B C12B C11B -179.53(14)
C10B C11B C12B C7B 0.8(2)
N1B O3B C14B C15B 174.55(12)
O3B C14B C15B C20B -95.23(18)
O3B C14B C15B C16B 84.93(19)
C20B C15B C16B C17B 0.0(3)
C14B C15B C16B C17B 179.83(16)
C15B C16B C17B C18B -1.0(3)
C16B C17B C18B C19B 0.9(3)
C17B C18B C19B C20B 0.2(3)
C16B C15B C20B C19B 1.2(3)
C14B C15B C20B C19B -178.69(16)
C18B C19B C20B C15B -1.3(3)
